data_1516105
loop_
_publ_author_name
'Villa, Reymundo A.'
'Xu, Qihai'
'Kwon, Ohyun'

_publ_section_title
;
 Total synthesis of (+-)-hirsutine: application of phosphine-catalyzed
 imine-allene [4 + 2] annulation.
;
_journal_issue 17
_journal_name_full 'Organic letters'
_journal_page_first 4634
_journal_page_last 4637
_journal_paper_doi 10.1021/ol302077n
_journal_volume 14
_journal_year 2012
_chemical_formula_moiety 'C22 H26 N2 O6'
_chemical_formula_sum 'C22 H26 N2 O6'
_chemical_formula_weight 414.45
_chemical_name_systematic
; 
 ? 
;
_space_group_IT_number 14
_symmetry_cell_setting monoclinic
_symmetry_space_group_name_Hall '-P 2yn'
_symmetry_space_group_name_H-M 'P 1 21/n 1'
_atom_sites_solution_hydrogens geom
_atom_sites_solution_primary direct
_atom_sites_solution_secondary difmap
_audit_creation_method SHELXL-97
_cell_angle_alpha 90.00
_cell_angle_beta 110.574(4)
_cell_angle_gamma 90.00
_cell_formula_units_Z 4
_cell_length_a 11.618(3)
_cell_length_b 12.024(3)
_cell_length_c 16.150(4)
_cell_measurement_reflns_used 2834
_cell_measurement_temperature 100(2)
_cell_measurement_theta_max 27.07
_cell_measurement_theta_min 2.16
_cell_volume 2112.2(9)
_computing_cell_refinement 'Bruker SMART'
_computing_data_collection 'Bruker SMART'
_computing_data_reduction 'Bruker SAINT'
_computing_molecular_graphics 'Bruker SHELXTL'
_computing_publication_material 'Bruker SHELXTL'
_computing_structure_refinement 'SHELXL-97 (Sheldrick, 1997)'
_computing_structure_solution 'SHELXS-97 (Sheldrick, 1990)'
_diffrn_ambient_temperature 100(2)
_diffrn_measured_fraction_theta_full 0.999
_diffrn_measured_fraction_theta_max 0.971
_diffrn_measurement_device_type 'CCD area detector'
_diffrn_measurement_method 'phi and omega scans'
_diffrn_radiation_monochromator graphite
_diffrn_radiation_source 'fine-focus sealed tube'
_diffrn_radiation_type MoK\a
_diffrn_radiation_wavelength 0.71073
_diffrn_reflns_av_R_equivalents 0.0796
_diffrn_reflns_av_sigmaI/netI 0.1042
_diffrn_reflns_limit_h_max 14
_diffrn_reflns_limit_h_min -15
_diffrn_reflns_limit_k_max 15
_diffrn_reflns_limit_k_min 0
_diffrn_reflns_limit_l_max 21
_diffrn_reflns_limit_l_min 0
_diffrn_reflns_number 18676
_diffrn_reflns_theta_full 27.00
_diffrn_reflns_theta_max 28.28
_diffrn_reflns_theta_min 1.88
_exptl_absorpt_coefficient_mu 0.095
_exptl_absorpt_correction_T_max 0.9905
_exptl_absorpt_correction_T_min 0.9202
_exptl_absorpt_correction_type multi-scan
_exptl_absorpt_process_details 'Sadabs (Bruker)'
_exptl_crystal_colour colorless
_exptl_crystal_density_diffrn 1.303
_exptl_crystal_density_method 'not measured'
_exptl_crystal_description cut-prism
_exptl_crystal_F_000 880
_exptl_crystal_size_max 0.20
_exptl_crystal_size_mid 0.10
_exptl_crystal_size_min 0.10
_refine_diff_density_max 0.266
_refine_diff_density_min -0.225
_refine_diff_density_rms 0.057
_refine_ls_extinction_coef 0.009(2)
_refine_ls_extinction_expression Fc^*^=kFc[1+0.001xFc^2^\l^3^/sin(2\q)]^-1/4^
_refine_ls_extinction_method SHELXL
_refine_ls_goodness_of_fit_ref 1.011
_refine_ls_hydrogen_treatment constr
_refine_ls_matrix_type full
_refine_ls_number_parameters 289
_refine_ls_number_reflns 5087
_refine_ls_number_restraints 1
_refine_ls_restrained_S_all 1.011
_refine_ls_R_factor_all 0.1738
_refine_ls_R_factor_gt 0.0787
_refine_ls_shift/su_max 0.000
_refine_ls_shift/su_mean 0.000
_refine_ls_structure_factor_coef Fsqd
_refine_ls_weighting_details 'calc w=1/[\s^2^(Fo^2^)+(0.1045P)^2^+0.3687P] where P=(Fo^2^+2Fc^2^)/3'
_refine_ls_weighting_scheme calc
_refine_ls_wR_factor_gt 0.1807
_refine_ls_wR_factor_ref 0.2301
_reflns_number_gt 2317
_reflns_number_total 5087
_reflns_threshold_expression >2sigma(I)
_cod_data_source_file ol302077n_si_002.cif
_cod_data_source_block kw205sm
_cod_depositor_comments
;
The following automatic conversions were performed:

'_symmetry_cell_setting' value 'Monoclinic' changed to 'monoclinic'
according to
/usr/data/users/saulius/automatic-downloads/retrospective/ACS/lib/dictionaries/cif_core.dic
dictionary named 'cif_core.dic' version 2.4.2 from 2011-04-26.

Automatic conversion script
Id: cif_fix_values 2281 2013-09-26 08:29:07Z andrius 
;
_cod_original_sg_symbol_H-M 'P 21/n'
_cod_database_code 1516105

loop_
_symmetry_equiv_pos_as_xyz
'x, y, z'
'-x+1/2, y+1/2, -z+1/2'
'-x, -y, -z'
'x-1/2, -y-1/2, z-1/2'

loop_
_atom_site_label
_atom_site_type_symbol
_atom_site_fract_x
_atom_site_fract_y
_atom_site_fract_z
_atom_site_U_iso_or_equiv
_atom_site_adp_type
_atom_site_occupancy
_atom_site_symmetry_multiplicity
_atom_site_calc_flag
_atom_site_refinement_flags
_atom_site_disorder_assembly
_atom_site_disorder_group
O1 O 0.6262(3) 0.5720(2) 0.28736(19) 0.0828(8) Uani 1 1 d . . .
O2 O 0.4308(2) 0.53393(18) 0.21170(17) 0.0697(7) Uani 1 1 d . . .
O3 O 0.3967(3) 0.9342(3) 0.3969(2) 0.1054(11) Uani 1 1 d . . .
O4 O 0.5475(2) 0.8120(2) 0.45132(16) 0.0711(7) Uani 1 1 d . . .
O5 O 0.6255(4) 1.0913(3) 0.3228(4) 0.1161(17) Uani 0.867(7) 1 d P A 1
O6 O 0.7311(4) 0.9663(3) 0.4189(3) 0.0762(13) Uani 0.867(7) 1 d PD A 1
O5' O 0.6376(16) 1.0763(18) 0.3703(13) 0.045(5) Uiso 0.133(7) 1 d PD A 2
O6' O 0.773(3) 0.945(3) 0.391(2) 0.097(11) Uiso 0.133(7) 1 d P A 2
N1 N 0.7144(2) 0.9271(2) 0.07366(17) 0.0510(7) Uani 1 1 d . . .
H1 H 0.7618 0.9567 0.1239 0.061 Uiso 1 1 calc R . .
N2 N 0.4590(2) 0.76278(19) 0.09968(15) 0.0436(6) Uani 1 1 d . . .
C1 C 0.7360(3) 0.9295(2) -0.0047(2) 0.0493(8) Uani 1 1 d . . .
C2 C 0.8291(3) 0.9800(3) -0.0259(2) 0.0605(9) Uani 1 1 d . . .
H2 H 0.8935 1.0189 0.0176 0.073 Uiso 1 1 calc R . .
C3 C 0.8258(3) 0.9726(3) -0.1115(3) 0.0665(10) Uani 1 1 d . . .
H3 H 0.8890 1.0067 -0.1273 0.080 Uiso 1 1 calc R . .
C4 C 0.7319(3) 0.9162(3) -0.1756(2) 0.0641(10) Uani 1 1 d . . .
H4 H 0.7320 0.9126 -0.2343 0.077 Uiso 1 1 calc R . .
C5 C 0.6384(3) 0.8652(3) -0.1557(2) 0.0582(9) Uani 1 1 d . . .
H5 H 0.5748 0.8268 -0.2002 0.070 Uiso 1 1 calc R . .
C6 C 0.6387(3) 0.8710(2) -0.0689(2) 0.0485(8) Uani 1 1 d . . .
C7 C 0.5577(3) 0.8345(2) -0.0248(2) 0.0481(8) Uani 1 1 d . . .
C8 C 0.4400(3) 0.7712(3) -0.0573(2) 0.0559(8) Uani 1 1 d . . .
H8A H 0.4570 0.6919 -0.0647 0.067 Uiso 1 1 calc R . .
H8B H 0.3873 0.8006 -0.1155 0.067 Uiso 1 1 calc R . .
C9 C 0.3743(3) 0.7820(3) 0.00829(19) 0.0521(8) Uani 1 1 d . . .
H9A H 0.3383 0.8573 0.0038 0.063 Uiso 1 1 calc R . .
H9B H 0.3063 0.7273 -0.0064 0.063 Uiso 1 1 calc R . .
C10 C 0.3914(2) 0.7540(2) 0.16007(19) 0.0465(7) Uani 1 1 d . . .
H10A H 0.3251 0.6982 0.1375 0.056 Uiso 1 1 calc R . .
H10B H 0.3531 0.8266 0.1636 0.056 Uiso 1 1 calc R . .
C11 C 0.4775(3) 0.7198(2) 0.25196(19) 0.0441(7) Uani 1 1 d . . .
H11 H 0.4283 0.7217 0.2918 0.053 Uiso 1 1 calc R . .
C12 C 0.5843(2) 0.8022(2) 0.28988(19) 0.0446(7) Uani 1 1 d . . .
H12 H 0.6472 0.7666 0.3423 0.054 Uiso 1 1 calc R . .
C13 C 0.6440(3) 0.8243(3) 0.22056(18) 0.0478(8) Uani 1 1 d . . .
H13A H 0.7035 0.8862 0.2412 0.057 Uiso 1 1 calc R . .
H13B H 0.6903 0.7573 0.2149 0.057 Uiso 1 1 calc R . .
C14 C 0.5503(2) 0.8538(2) 0.12966(18) 0.0426(7) Uani 1 1 d . . .
H14 H 0.5066 0.9235 0.1351 0.051 Uiso 1 1 calc R . .
C15 C 0.6057(3) 0.8703(2) 0.06026(19) 0.0439(7) Uani 1 1 d . . .
C16 C 0.5224(3) 0.6023(3) 0.2524(2) 0.0508(8) Uani 1 1 d . . .
C17 C 0.4600(5) 0.4159(3) 0.2134(3) 0.1010(16) Uani 1 1 d . . .
H17A H 0.5194 0.4038 0.1837 0.151 Uiso 1 1 calc R . .
H17B H 0.3848 0.3738 0.1828 0.151 Uiso 1 1 calc R . .
H17C H 0.4954 0.3906 0.2749 0.151 Uiso 1 1 calc R . .
C18 C 0.5390(3) 0.9094(2) 0.3217(2) 0.0506(8) Uani 1 1 d . A .
H18 H 0.4721 0.9413 0.2696 0.061 Uiso 1 1 calc R . .
C19 C 0.4845(3) 0.8879(3) 0.3929(2) 0.0579(9) Uani 1 1 d . . .
C20 C 0.5053(5) 0.7873(4) 0.5235(3) 0.0938(14) Uani 1 1 d . . .
H20A H 0.5085 0.8550 0.5581 0.141 Uiso 1 1 calc R . .
H20B H 0.5584 0.7304 0.5616 0.141 Uiso 1 1 calc R . .
H20C H 0.4206 0.7598 0.4998 0.141 Uiso 1 1 calc R . .
C21 C 0.6372(3) 0.9972(3) 0.3543(3) 0.0656(10) Uani 1 1 d . . .
C22 C 0.8262(5) 1.0489(4) 0.4572(4) 0.100(2) Uani 0.867(7) 1 d PD A 1
H22A H 0.8642 1.0692 0.4139 0.150 Uiso 0.867(7) 1 calc PR A 1
H22B H 0.8889 1.0181 0.5101 0.150 Uiso 0.867(7) 1 calc PR A 1
H22C H 0.7897 1.1152 0.4733 0.150 Uiso 0.867(7) 1 calc PR A 1
C22' C 0.742(2) 1.148(2) 0.4171(17) 0.062(8) Uiso 0.133(7) 1 d PD A 2
H22D H 0.7611 1.1406 0.4810 0.093 Uiso 0.133(7) 1 calc PR A 2
H22E H 0.7218 1.2250 0.3991 0.093 Uiso 0.133(7) 1 calc PR A 2
H22F H 0.8138 1.1247 0.4025 0.093 Uiso 0.133(7) 1 calc PR A 2

loop_
_atom_site_aniso_label
_atom_site_aniso_U_11
_atom_site_aniso_U_22
_atom_site_aniso_U_33
_atom_site_aniso_U_23
_atom_site_aniso_U_13
_atom_site_aniso_U_12
O1 0.0804(18) 0.0589(16) 0.095(2) 0.0114(14) 0.0136(16) 0.0251(14)
O2 0.0893(18) 0.0403(13) 0.0823(17) -0.0138(12) 0.0338(15) -0.0068(13)
O3 0.098(2) 0.113(3) 0.127(3) 0.012(2) 0.066(2) 0.0305(19)
O4 0.0902(18) 0.0675(16) 0.0663(16) 0.0046(13) 0.0408(14) 0.0045(14)
O5 0.114(3) 0.066(2) 0.122(4) 0.037(2) -0.016(3) -0.027(2)
O6 0.066(2) 0.064(2) 0.073(2) 0.0056(17) -0.008(2) -0.0234(17)
N1 0.0502(15) 0.0497(15) 0.0490(15) 0.0003(12) 0.0125(12) -0.0077(12)
N2 0.0385(13) 0.0424(14) 0.0420(14) -0.0017(11) 0.0044(11) -0.0007(11)
C1 0.0550(18) 0.0403(17) 0.0544(19) 0.0072(14) 0.0216(16) 0.0070(15)
C2 0.061(2) 0.058(2) 0.067(2) 0.0078(17) 0.0288(18) 0.0061(17)
C3 0.070(2) 0.065(2) 0.076(3) 0.017(2) 0.041(2) 0.0123(19)
C4 0.082(3) 0.059(2) 0.062(2) 0.0095(18) 0.039(2) 0.021(2)
C5 0.075(2) 0.0461(19) 0.054(2) 0.0053(15) 0.0241(18) 0.0152(17)
C6 0.0599(19) 0.0334(15) 0.0505(18) 0.0054(14) 0.0174(16) 0.0116(14)
C7 0.0534(18) 0.0386(16) 0.0462(17) 0.0022(14) 0.0100(15) 0.0067(14)
C8 0.0571(19) 0.0506(19) 0.0509(19) -0.0016(15) 0.0078(16) 0.0001(16)
C9 0.0435(17) 0.0530(19) 0.0480(18) -0.0048(15) 0.0012(14) 0.0031(15)
C10 0.0373(15) 0.0429(16) 0.0532(18) -0.0042(14) 0.0081(14) 0.0008(13)
C11 0.0454(16) 0.0388(16) 0.0498(17) -0.0012(13) 0.0190(14) 0.0038(13)
C12 0.0389(15) 0.0460(17) 0.0438(16) -0.0005(14) 0.0081(13) 0.0032(13)
C13 0.0391(15) 0.0525(18) 0.0450(17) 0.0026(14) 0.0062(14) -0.0021(14)
C14 0.0407(15) 0.0369(15) 0.0426(16) 0.0004(13) 0.0051(13) 0.0025(13)
C15 0.0454(16) 0.0375(15) 0.0431(17) 0.0006(13) 0.0083(14) 0.0025(13)
C16 0.065(2) 0.0423(18) 0.0494(18) 0.0057(15) 0.0261(17) 0.0076(17)
C17 0.174(5) 0.039(2) 0.103(3) -0.015(2) 0.064(3) 0.001(3)
C18 0.0495(17) 0.0456(18) 0.0506(18) -0.0053(14) 0.0099(15) -0.0006(15)
C19 0.057(2) 0.0478(19) 0.068(2) -0.0145(17) 0.0216(18) -0.0049(17)
C20 0.144(4) 0.078(3) 0.087(3) -0.006(2) 0.075(3) -0.011(3)
C21 0.070(2) 0.061(2) 0.064(2) -0.008(2) 0.021(2) -0.0142(19)
C22 0.081(3) 0.089(4) 0.100(4) -0.011(3) -0.008(3) -0.032(3)

loop_
_atom_type_symbol
_atom_type_description
_atom_type_scat_dispersion_real
_atom_type_scat_dispersion_imag
_atom_type_scat_source
C C 0.0033 0.0016 'International Tables Vol C Tables 4.2.6.8 and 6.1.1.4'
H H 0.0000 0.0000 'International Tables Vol C Tables 4.2.6.8 and 6.1.1.4'
N N 0.0061 0.0033 'International Tables Vol C Tables 4.2.6.8 and 6.1.1.4'
O O 0.0106 0.0060 'International Tables Vol C Tables 4.2.6.8 and 6.1.1.4'

loop_
_geom_angle_atom_site_label_1
_geom_angle_atom_site_label_2
_geom_angle_atom_site_label_3
_geom_angle
C16 O2 C17 117.1(3)
C19 O4 C20 117.1(3)
C21 O6 C22 117.0(4)
C21 O5' C22' 129(2)
C1 N1 C15 108.5(2)
C1 N1 H1 125.7
C15 N1 H1 125.7
C10 N2 C9 110.7(2)
C10 N2 C14 109.1(2)
C9 N2 C14 111.1(2)
N1 C1 C2 130.4(3)
N1 C1 C6 107.8(3)
C2 C1 C6 121.7(3)
C3 C2 C1 118.3(3)
C3 C2 H2 120.9
C1 C2 H2 120.9
C2 C3 C4 121.2(3)
C2 C3 H3 119.4
C4 C3 H3 119.4
C5 C4 C3 121.4(3)
C5 C4 H4 119.3
C3 C4 H4 119.3
C4 C5 C6 119.0(3)
C4 C5 H5 120.5
C6 C5 H5 120.5
C5 C6 C1 118.4(3)
C5 C6 C7 135.2(3)
C1 C6 C7 106.3(3)
C15 C7 C6 107.3(3)
C15 C7 C8 121.2(3)
C6 C7 C8 131.5(3)
C7 C8 C9 109.7(3)
C7 C8 H8A 109.7
C9 C8 H8A 109.7
C7 C8 H8B 109.7
C9 C8 H8B 109.7
H8A C8 H8B 108.2
N2 C9 C8 111.3(2)
N2 C9 H9A 109.4
C8 C9 H9A 109.4
N2 C9 H9B 109.4
C8 C9 H9B 109.4
H9A C9 H9B 108.0
N2 C10 C11 110.4(2)
N2 C10 H10A 109.6
C11 C10 H10A 109.6
N2 C10 H10B 109.6
C11 C10 H10B 109.6
H10A C10 H10B 108.1
C16 C11 C10 111.4(2)
C16 C11 C12 111.9(2)
C10 C11 C12 112.0(2)
C16 C11 H11 107.0
C10 C11 H11 107.0
C12 C11 H11 107.0
C13 C12 C11 109.3(2)
C13 C12 C18 113.1(3)
C11 C12 C18 110.4(2)
C13 C12 H12 108.0
C11 C12 H12 108.0
C18 C12 H12 108.0
C14 C13 C12 112.8(2)
C14 C13 H13A 109.0
C12 C13 H13A 109.0
C14 C13 H13B 109.0
C12 C13 H13B 109.0
H13A C13 H13B 107.8
N2 C14 C15 107.6(2)
N2 C14 C13 109.2(2)
C15 C14 C13 113.7(2)
N2 C14 H14 108.7
C15 C14 H14 108.7
C13 C14 H14 108.7
C7 C15 N1 110.0(3)
C7 C15 C14 125.9(3)
N1 C15 C14 124.1(2)
O1 C16 O2 123.2(3)
O1 C16 C11 125.4(3)
O2 C16 C11 111.4(3)
O2 C17 H17A 109.5
O2 C17 H17B 109.5
H17A C17 H17B 109.5
O2 C17 H17C 109.5
H17A C17 H17C 109.5
H17B C17 H17C 109.5
C21 C18 C19 108.7(3)
C21 C18 C12 113.3(3)
C19 C18 C12 113.0(3)
C21 C18 H18 107.1
C19 C18 H18 107.1
C12 C18 H18 107.1
O3 C19 O4 123.5(4)
O3 C19 C18 124.0(4)
O4 C19 C18 112.5(3)
O4 C20 H20A 109.5
O4 C20 H20B 109.5
H20A C20 H20B 109.5
O4 C20 H20C 109.5
H20A C20 H20C 109.5
H20B C20 H20C 109.5
O5' C21 O6 98.2(12)
O5 C21 O6 123.2(4)
O5' C21 C18 134.5(11)
O5 C21 C18 122.7(4)
O6 C21 C18 114.1(3)
O5' C21 O6' 111.8(15)
O5 C21 O6' 117.8(11)
C18 C21 O6' 112.1(11)
O5' C22' H22D 109.5
O5' C22' H22E 109.5
H22D C22' H22E 109.5
O5' C22' H22F 109.5
H22D C22' H22F 109.5
H22E C22' H22F 109.5

loop_
_geom_bond_atom_site_label_1
_geom_bond_atom_site_label_2
_geom_bond_distance
O1 C16 1.195(4)
O2 C16 1.323(4)
O2 C17 1.457(4)
O3 C19 1.184(4)
O4 C19 1.332(4)
O4 C20 1.445(4)
O5 C21 1.228(5)
O6 C21 1.272(5)
O6 C22 1.453(5)
O5' C22' 1.461(18)
O6' C21 1.61(3)
N1 C1 1.374(4)
N1 C15 1.384(4)
N1 H1 0.8800
N2 C10 1.455(4)
N2 C9 1.476(3)
N2 C14 1.482(3)
C1 C2 1.385(4)
C1 C6 1.422(4)
C2 C3 1.372(5)
C2 H2 0.9500
C3 C4 1.388(5)
C3 H3 0.9500
C4 C5 1.379(5)
C4 H4 0.9500
C5 C6 1.403(4)
C5 H5 0.9500
C6 C7 1.434(4)
C7 C15 1.358(4)
C7 C8 1.490(4)
C8 C9 1.514(4)
C8 H8A 0.9900
C8 H8B 0.9900
C9 H9A 0.9900
C9 H9B 0.9900
C10 C11 1.526(4)
C10 H10A 0.9900
C10 H10B 0.9900
C11 C16 1.505(4)
C11 C12 1.537(4)
C11 H11 1.0000
C12 C13 1.533(4)
C12 C18 1.546(4)
C12 H12 1.0000
C13 C14 1.531(4)
C13 H13A 0.9900
C13 H13B 0.9900
C14 C15 1.489(4)
C14 H14 1.0000
C17 H17A 0.9800
C17 H17B 0.9800
C17 H17C 0.9800
C18 C21 1.506(5)
C18 C19 1.517(5)
C18 H18 1.0000
C20 H20A 0.9800
C20 H20B 0.9800
C20 H20C 0.9800
C22 H22A 0.9800
C22 H22B 0.9800
C22 H22C 0.9800
C22' H22D 0.9800
C22' H22E 0.9800
C22' H22F 0.9800

loop_
_geom_torsion_atom_site_label_1
_geom_torsion_atom_site_label_2
_geom_torsion_atom_site_label_3
_geom_torsion_atom_site_label_4
_geom_torsion
C15 N1 C1 C2 176.9(3)
C15 N1 C1 C6 -0.8(3)
N1 C1 C2 C3 -177.5(3)
C6 C1 C2 C3 0.0(5)
C1 C2 C3 C4 0.1(5)
C2 C3 C4 C5 -0.1(5)
C3 C4 C5 C6 0.1(5)
C4 C5 C6 C1 0.0(4)
C4 C5 C6 C7 176.6(3)
N1 C1 C6 C5 177.9(3)
C2 C1 C6 C5 0.0(4)
N1 C1 C6 C7 0.4(3)
C2 C1 C6 C7 -177.5(3)
C5 C6 C7 C15 -176.7(3)
C1 C6 C7 C15 0.2(3)
C5 C6 C7 C8 2.1(6)
C1 C6 C7 C8 179.0(3)
C15 C7 C8 C9 14.4(4)
C6 C7 C8 C9 -164.3(3)
C10 N2 C9 C8 -170.1(2)
C14 N2 C9 C8 68.5(3)
C7 C8 C9 N2 -46.7(3)
C9 N2 C10 C11 172.9(2)
C14 N2 C10 C11 -64.5(3)
N2 C10 C11 C16 -68.2(3)
N2 C10 C11 C12 58.0(3)
C16 C11 C12 C13 76.6(3)
C10 C11 C12 C13 -49.3(3)
C16 C11 C12 C18 -158.4(2)
C10 C11 C12 C18 75.6(3)
C11 C12 C13 C14 49.6(3)
C18 C12 C13 C14 -73.8(3)
C10 N2 C14 C15 -172.6(2)
C9 N2 C14 C15 -50.2(3)
C10 N2 C14 C13 63.6(3)
C9 N2 C14 C13 -174.1(2)
C12 C13 C14 N2 -57.1(3)
C12 C13 C14 C15 -177.3(2)
C6 C7 C15 N1 -0.7(3)
C8 C7 C15 N1 -179.7(3)
C6 C7 C15 C14 178.3(3)
C8 C7 C15 C14 -0.7(5)
C1 N1 C15 C7 1.0(3)
C1 N1 C15 C14 -178.1(3)
N2 C14 C15 C7 18.1(4)
C13 C14 C15 C7 139.2(3)
N2 C14 C15 N1 -163.0(2)
C13 C14 C15 N1 -41.9(4)
C17 O2 C16 O1 2.3(5)
C17 O2 C16 C11 -175.2(3)
C10 C11 C16 O1 135.1(3)
C12 C11 C16 O1 8.8(4)
C10 C11 C16 O2 -47.4(3)
C12 C11 C16 O2 -173.7(2)
C13 C12 C18 C21 -53.5(3)
C11 C12 C18 C21 -176.2(3)
C13 C12 C18 C19 -177.7(2)
C11 C12 C18 C19 59.5(3)
C20 O4 C19 O3 -0.7(5)
C20 O4 C19 C18 178.4(3)
C21 C18 C19 O3 92.4(4)
C12 C18 C19 O3 -140.9(4)
C21 C18 C19 O4 -86.7(3)
C12 C18 C19 O4 40.0(4)
C22' O5' C21 O5 -105(3)
C22' O5' C21 O6 31(3)
C22' O5' C21 C18 167.0(16)
C22' O5' C21 O6' 3(3)
C22 O6 C21 O5' -29.2(12)
C22 O6 C21 O5 1.4(8)
C22 O6 C21 C18 -176.4(4)
C22 O6 C21 O6' 91(2)
C19 C18 C21 O5' -64.2(18)
C12 C18 C21 O5' 169.3(18)
C19 C18 C21 O5 -110.7(5)
C12 C18 C21 O5 122.7(5)
C19 C18 C21 O6 67.1(5)
C12 C18 C21 O6 -59.5(5)
C19 C18 C21 O6' 99.9(12)
C12 C18 C21 O6' -26.6(13)
